data_7219609
loop_
_publ_author_name
'Shahul Hameed, Sabiah'
'Popuri, Sureshbabu'
'Tjakraatmadja, A.A.J Sudarga'
'Elavarasan, K.'
'Chittepu, Hanmandlu'
'Kulak, Nora'

_publ_section_title
;
 Mononuclear Zn(II) and Cu(II) Complexes with a Simple Diamine Ligand:
 Synthesis, Structure, Phosphodiester Binding and DNA Cleavage Studies
;
_journal_name_full 'RSC Adv.'
_journal_paper_doi 10.1039/C4RA15717F
_journal_year 2015
_chemical_absolute_configuration ad
_chemical_formula_moiety 'C12 H27 Cu N4, 2(C12 H8 N2 O8 P)'
_chemical_formula_sum 'C36 H41 Cu N8 O16 P2'
_chemical_formula_weight 967.25
_chemical_name_systematic
;
 ? 
;
_space_group_crystal_system triclinic
_space_group_IT_number 1
_space_group_name_Hall 'P 1'
_space_group_name_H-M_alt 'P 1'
_symmetry_space_group_name_Hall 'P 1'
_symmetry_space_group_name_H-M 'P 1'
_atom_sites_solution_hydrogens geom
_atom_sites_solution_primary direct
_atom_sites_solution_secondary difmap
_audit_creation_date 2014-10-10
_audit_creation_method
;
Olex2 1.2
(compiled 2013.12.10 svn.r2850 for OlexSys, GUI svn.r4736)
;
_audit_update_record
;
2014-12-03 deposited with the CCDC.
2015-02-18 downloaded from the CCDC.
;
_cell_angle_alpha 91.909(13)
_cell_angle_beta 98.916(13)
_cell_angle_gamma 92.458(13)
_cell_formula_units_Z 1
_cell_length_a 6.4876(10)
_cell_length_b 12.225(2)
_cell_length_c 13.363(2)
_cell_measurement_reflns_used 4589
_cell_measurement_temperature 298
_cell_measurement_theta_max 29.1312
_cell_measurement_theta_min 3.0910
_cell_volume 1045.2(3)
_computing_cell_refinement
;
CrysAlisPro, Oxford Diffraction Ltd.,
Version 1.171.34.44 (release 25-10-2010 CrysAlis171 .NET)
(compiled Oct 25 2010,18:11:34)
;
_computing_data_collection
;
CrysAlisPro, Oxford Diffraction Ltd.,
Version 1.171.34.44 (release 25-10-2010 CrysAlis171 .NET)
(compiled Oct 25 2010,18:11:34)
;
_computing_data_reduction
;
CrysAlisPro, Oxford Diffraction Ltd.,
Version 1.171.34.44 (release 25-10-2010 CrysAlis171 .NET)
(compiled Oct 25 2010,18:11:34)
;
_computing_molecular_graphics 'Olex2 (Dolomanov et al., 2009)'
_computing_publication_material 'Olex2 (Dolomanov et al., 2009)'
_computing_structure_refinement 'ShelXL (Sheldrick, 2008)'
_computing_structure_solution 'ShelXS (Sheldrick, 2008)'
_diffrn_ambient_temperature 298
_diffrn_detector_area_resol_mean 15.9821
_diffrn_measured_fraction_theta_full 0.998
_diffrn_measured_fraction_theta_max 0.854
_diffrn_measurement_device_type 'Xcalibur, Eos'
_diffrn_measurement_method '\w scans'
_diffrn_orient_matrix_UB_11 0.0056163000
_diffrn_orient_matrix_UB_12 0.0290042000
_diffrn_orient_matrix_UB_13 0.0473605000
_diffrn_orient_matrix_UB_21 -0.0417118000
_diffrn_orient_matrix_UB_22 -0.0471342000
_diffrn_orient_matrix_UB_23 0.0209526000
_diffrn_orient_matrix_UB_31 0.1024141000
_diffrn_orient_matrix_UB_32 -0.0176712000
_diffrn_orient_matrix_UB_33 0.0150160000
_diffrn_radiation_monochromator graphite
_diffrn_radiation_type MoK\a
_diffrn_radiation_wavelength 0.71073
_diffrn_reflns_av_R_equivalents 0.0323
_diffrn_reflns_av_unetI/netI 0.0611
_diffrn_reflns_limit_h_max 8
_diffrn_reflns_limit_h_min -8
_diffrn_reflns_limit_k_max 16
_diffrn_reflns_limit_k_min -16
_diffrn_reflns_limit_l_max 18
_diffrn_reflns_limit_l_min -17
_diffrn_reflns_number 10656
_diffrn_reflns_theta_full 25.00
_diffrn_reflns_theta_max 29.17
_diffrn_reflns_theta_min 3.09
_diffrn_source 'Enhance (Mo) X-ray Source'
_exptl_absorpt_coefficient_mu 0.681
_exptl_absorpt_correction_T_max 1.00000
_exptl_absorpt_correction_T_min 0.91419
_exptl_absorpt_correction_type multi-scan
_exptl_absorpt_process_details
;
CrysAlisPro, Oxford Diffraction Ltd.,
Version 1.171.34.44 (release 25-10-2010 CrysAlis171 .NET)
(compiled Oct 25 2010,18:11:34)
Empirical absorption correction using spherical harmonics,
 implemented in SCALE3 ABSPACK scaling algorithm.
;
_exptl_crystal_colour colourless
_exptl_crystal_colour_primary colourless
_exptl_crystal_density_diffrn 1.537
_exptl_crystal_density_method 'not measured'
_exptl_crystal_description needle
_exptl_crystal_F_000 500
_exptl_crystal_recrystallization_method 'Re-crystallisation from solvent: '
_exptl_crystal_size_max 0.4
_exptl_crystal_size_mid 0.04
_exptl_crystal_size_min 0.02
_refine_diff_density_max 1.239
_refine_diff_density_min -0.326
_refine_diff_density_rms 0.084
_refine_ls_abs_structure_details 'Flack H D (1983), Acta Cryst. A39, 876-881'
_refine_ls_abs_structure_Flack 0.16(2)
_refine_ls_extinction_method none
_refine_ls_goodness_of_fit_ref 1.025
_refine_ls_hydrogen_treatment constr
_refine_ls_matrix_type full
_refine_ls_number_parameters 568
_refine_ls_number_reflns 7629
_refine_ls_number_restraints 3
_refine_ls_restrained_S_all 1.024
_refine_ls_R_factor_all 0.0832
_refine_ls_R_factor_gt 0.0626
_refine_ls_shift/su_max 0.041
_refine_ls_shift/su_mean 0.009
_refine_ls_structure_factor_coef Fsqd
_refine_ls_weighting_details 'calc w=1/[\s^2^(Fo^2^)+(0.0936P)^2^+0.1338P] where P=(Fo^2^+2Fc^2^)/3'
_refine_ls_weighting_scheme calc
_refine_ls_wR_factor_gt 0.1541
_refine_ls_wR_factor_ref 0.1758
_reflns_number_gt 5676
_reflns_number_total 7629
_reflns_threshold_expression >2sigma(I)
_cod_data_source_file c4ra15717f1.cif
_cod_data_source_block ss-6
_cod_database_code 7219609
_chemical_oxdiff_usercomment '300 K, COLORLESS, NEEDLE, '
_reflns_odcompleteness_completeness 99.74
_reflns_odcompleteness_iscentric 1
_reflns_odcompleteness_theta 26.32
_olex2_refinement_description
;
1. Fixed Uiso
 At 1.2 times of:
  All C(H) groups, All C(H,H) groups, All N(H,H) groups
2.a Ternary CH refined with riding coordinates:
 C2(H2), C8(H8), C1(H1), C7(H7)
2.b Secondary CH2 refined with riding coordinates:
 N2(H2A,H2B), N3(H3A,H3B), N4(H4A,H4B), N1(H1A,H1B), C6(H6A,H6B), C3(H3C,H3D),
 C11(H11A,H11B), C10(H10A,H10B), C9(H9A,H9B), C5(H5A,H5B), C4(H4C,H4D)
2.c Aromatic/amide H refined with riding coordinates:
 C35(H35), C21(H21), C33(H33), C20(H20), C32(H32), C36(H36), C14(H14),
 C30(H30), C24(H24), C18(H18), C23(H23), C12(H12), C26(H26), C15(H15), C29(H29),
  C27(H27), C17(H17)
;

loop_
_space_group_symop_id
_space_group_symop_operation_xyz
1 'x, y, z'

loop_
_atom_site_label
_atom_site_type_symbol
_atom_site_fract_x
_atom_site_fract_y
_atom_site_fract_z
_atom_site_U_iso_or_equiv
_atom_site_adp_type
_atom_site_occupancy
_atom_site_symmetry_multiplicity
_atom_site_calc_flag
_atom_site_refinement_flags_posn
Cu1 Cu 0.74030(18) 0.11510(11) 0.80070(10) 0.04131(18) Uani 1 1 d .
P2 P 0.4925(3) 0.20588(16) 0.00627(14) 0.0391(5) Uani 1 1 d .
P1 P 0.9863(3) 1.01890(18) 0.59806(14) 0.0438(6) Uani 1 1 d .
O10 O 0.5026(9) 0.1909(5) 0.1248(4) 0.0428(14) Uani 1 1 d .
O2 O 0.9809(9) 1.0263(6) 0.4768(4) 0.0461(15) Uani 1 1 d .
N2 N 0.4990(10) 0.0081(6) 0.8025(5) 0.0394(17) Uani 1 1 d .
H2A H 0.4293 0.0259 0.8535 0.047 Uiso 1 1 calc R
H2B H 0.4101 0.0083 0.7437 0.047 Uiso 1 1 calc R
N3 N 0.9772(12) 0.2215(6) 0.7987(6) 0.050(2) Uani 1 1 d .
H3A H 1.0629 0.2221 0.8586 0.061 Uiso 1 1 calc R
H3B H 1.0501 0.2007 0.7499 0.061 Uiso 1 1 calc R
O3 O 0.7853(10) 1.0422(6) 0.6295(4) 0.0534(17) Uani 1 1 d .
O12 O 0.2961(10) 0.1513(6) -0.0448(5) 0.0585(19) Uani 1 1 d .
O4 O 1.1824(10) 1.0790(6) 0.6428(5) 0.0551(18) Uani 1 1 d .
O11 O 0.6913(10) 0.1819(5) -0.0284(5) 0.0515(17) Uani 1 1 d .
N8 N 1.1436(12) 0.2949(7) 0.4439(6) 0.051(2) Uani 1 1 d .
O1 O 1.0025(12) 0.8868(6) 0.6112(5) 0.0628(19) Uani 1 1 d .
N6 N 0.3275(13) 0.9213(8) 0.1607(6) 0.056(2) Uani 1 1 d .
C35 C 0.7915(15) 0.3212(8) 0.3549(6) 0.053(2) Uani 1 1 d .
H35 H 0.7679 0.3674 0.4082 0.064 Uiso 1 1 calc R
N4 N 0.5674(12) 0.2336(6) 0.7302(6) 0.052(2) Uani 1 1 d .
H4A H 0.4808 0.2039 0.6761 0.063 Uiso 1 1 calc R
H4B H 0.4894 0.2637 0.7730 0.063 Uiso 1 1 calc R
C31 C 0.6655(12) 0.2253(7) 0.1973(6) 0.0358(18) Uani 1 1 d .
O9 O 0.4787(11) 0.3358(5) -0.0039(5) 0.0568(18) Uani 1 1 d .
C19 C 0.8033(14) 0.9958(7) 0.4038(6) 0.0395(19) Uani 1 1 d .
N1 N 0.9153(10) -0.0026(5) 0.8692(6) 0.0413(16) Uani 1 1 d .
H1A H 0.9924 -0.0325 0.8259 0.050 Uiso 1 1 calc R
H1B H 1.0022 0.0265 0.9235 0.050 Uiso 1 1 calc R
O8 O 0.1641(11) 0.9617(8) 0.1617(6) 0.075(2) Uani 1 1 d .
C21 C 0.4555(14) 1.0093(8) 0.3269(6) 0.044(2) Uani 1 1 d .
H21 H 0.3235 1.0362 0.3268 0.052 Uiso 1 1 calc R
O16 O 1.3156(11) 0.2541(7) 0.4436(5) 0.0655(19) Uani 1 1 d .
C25 C 0.3544(15) 0.4047(8) 0.0460(7) 0.046(2) Uani 1 1 d .
C33 C 1.0174(14) 0.2061(8) 0.2782(6) 0.044(2) Uani 1 1 d .
H33 H 1.1479 0.1768 0.2805 0.053 Uiso 1 1 calc R
C20 C 0.6152(13) 1.0377(7) 0.4066(6) 0.043(2) Uani 1 1 d .
H20 H 0.5932 1.0841 0.4601 0.052 Uiso 1 1 calc R
C32 C 0.8625(15) 0.1809(7) 0.1989(6) 0.046(2) Uani 1 1 d .
H32 H 0.8867 0.1344 0.1458 0.055 Uiso 1 1 calc R
C13 C 1.1207(15) 0.8214(8) 0.5634(7) 0.049(2) Uani 1 1 d .
C34 C 0.9767(15) 0.2762(7) 0.3553(6) 0.0392(19) Uani 1 1 d .
C22 C 0.4924(13) 0.9417(8) 0.2484(6) 0.041(2) Uani 1 1 d .
C6 C 0.8729(11) -0.1975(7) 0.9180(6) 0.0476(18) Uani 1 1 d .
H6A H 0.9944 -0.1891 0.9705 0.057 Uiso 1 1 calc R
H6B H 0.9175 -0.2245 0.8561 0.057 Uiso 1 1 calc R
C36 C 0.6391(15) 0.2971(9) 0.2737(7) 0.055(3) Uani 1 1 d .
H36 H 0.5127 0.3310 0.2706 0.067 Uiso 1 1 calc R
O15 O 1.1048(11) 0.3514(8) 0.5162(5) 0.083(3) Uani 1 1 d .
O7 O 0.3675(14) 0.8624(8) 0.0911(6) 0.084(3) Uani 1 1 d .
C14 C 1.3164(17) 0.8497(9) 0.5409(8) 0.057(3) Uani 1 1 d .
H14 H 1.3744 0.9200 0.5574 0.069 Uiso 1 1 calc R
C30 C 0.1602(14) 0.3722(9) 0.0681(7) 0.051(2) Uani 1 1 d .
H30 H 0.1006 0.3028 0.0485 0.061 Uiso 1 1 calc R
C28 C 0.1428(13) 0.5520(8) 0.1424(7) 0.049(2) Uani 1 1 d .
C24 C 0.8449(13) 0.9204(8) 0.3295(6) 0.041(2) Uani 1 1 d .
H24 H 0.9738 0.8889 0.3335 0.049 Uiso 1 1 calc R
O6 O 1.356(2) 0.5075(8) 0.3833(10) 0.123(4) Uani 1 1 d .
C16 C 1.3351(18) 0.6717(10) 0.4666(8) 0.064(3) Uani 1 1 d .
C3 C 0.4190(10) -0.1833(6) 0.8424(5) 0.0399(15) Uani 1 1 d .
H3C H 0.3590 -0.1555 0.8998 0.048 Uiso 1 1 calc R
H3D H 0.3075 -0.1941 0.7851 0.048 Uiso 1 1 calc R
C2 C 0.5839(11) -0.0983(6) 0.8166(5) 0.0416(18) Uani 1 1 d .
H2 H 0.6309 -0.1229 0.7537 0.050 Uiso 1 1 calc R
C18 C 1.0418(18) 0.7192(10) 0.5434(9) 0.066(3) Uani 1 1 d .
H18 H 0.9132 0.6992 0.5615 0.079 Uiso 1 1 calc R
C11 C 0.932(2) 0.5236(9) 0.7475(12) 0.119(6) Uani 1 1 d .
H11A H 1.0400 0.5681 0.7236 0.143 Uiso 1 1 calc R
H11B H 0.8911 0.5622 0.8054 0.143 Uiso 1 1 calc R
N5 N 1.447(2) 0.5877(9) 0.4158(8) 0.074(3) Uani 1 1 d .
C8 C 0.7054(15) 0.3177(9) 0.6978(10) 0.094(4) Uani 1 1 d .
H8 H 0.7522 0.2866 0.6371 0.113 Uiso 1 1 calc R
C10 C 0.754(3) 0.5095(10) 0.6685(13) 0.156(8) Uani 1 1 d .
H10A H 0.6737 0.5744 0.6700 0.188 Uiso 1 1 calc R
H10B H 0.8059 0.5069 0.6041 0.188 Uiso 1 1 calc R
C1 C 0.7726(13) -0.0866(7) 0.9008(5) 0.047(2) Uani 1 1 d .
H1 H 0.7268 -0.0608 0.9636 0.057 Uiso 1 1 calc R
C23 C 0.6842(14) 0.8946(8) 0.2492(7) 0.046(2) Uani 1 1 d .
H23 H 0.7049 0.8465 0.1967 0.055 Uiso 1 1 calc R
C12 C 1.013(3) 0.4210(12) 0.7782(17) 0.230(14) Uani 1 1 d .
H12 H 1.1562 0.4192 0.7984 0.276 Uiso 1 1 calc R
O5 O 1.6274(17) 0.6123(10) 0.4083(9) 0.127(4) Uani 1 1 d .
C26 C 0.4384(18) 0.5083(9) 0.0747(10) 0.069(3) Uani 1 1 d .
H26 H 0.5687 0.5287 0.0586 0.083 Uiso 1 1 calc R
N7 N 0.0322(16) 0.6274(8) 0.1982(8) 0.068(2) Uani 1 1 d .
C7 C 0.9051(15) 0.3320(8) 0.7802(11) 0.121(6) Uani 1 1 d .
H7 H 0.8414 0.3462 0.8410 0.145 Uiso 1 1 calc R
C15 C 1.4293(16) 0.7724(9) 0.4929(8) 0.059(2) Uani 1 1 d .
H15 H 1.5632 0.7898 0.4799 0.071 Uiso 1 1 calc R
C29 C 0.0597(15) 0.4455(9) 0.1195(7) 0.055(2) Uani 1 1 d .
H29 H -0.0664 0.4243 0.1398 0.065 Uiso 1 1 calc R
C27 C 0.3400(19) 0.5804(9) 0.1246(10) 0.071(3) Uani 1 1 d .
H27 H 0.4035 0.6484 0.1468 0.085 Uiso 1 1 calc R
C9 C 0.624(2) 0.4223(13) 0.6697(14) 0.189(10) Uani 1 1 d .
H9A H 0.5425 0.4122 0.6024 0.227 Uiso 1 1 calc R
H9B H 0.5269 0.4405 0.7155 0.227 Uiso 1 1 calc R
O14 O -0.1413(14) 0.6069(9) 0.2097(8) 0.111(3) Uani 1 1 d .
C17 C 1.152(2) 0.6401(9) 0.4944(10) 0.075(3) Uani 1 1 d .
H17 H 1.0980 0.5683 0.4819 0.089 Uiso 1 1 calc R
O13 O 0.1247(18) 0.7147(8) 0.2335(9) 0.113(4) Uani 1 1 d .
C5 C 0.7097(13) -0.2790(10) 0.9501(8) 0.073(3) Uani 1 1 d .
H5A H 0.6725 -0.2543 1.0144 0.087 Uiso 1 1 calc R
H5B H 0.7677 -0.3506 0.9586 0.087 Uiso 1 1 calc R
C4 C 0.5102(16) -0.2873(9) 0.8666(9) 0.082(4) Uani 1 1 d .
H4C H 0.5468 -0.3206 0.8052 0.098 Uiso 1 1 calc R
H4D H 0.4056 -0.3355 0.8892 0.098 Uiso 1 1 calc R

loop_
_atom_site_aniso_label
_atom_site_aniso_U_11
_atom_site_aniso_U_22
_atom_site_aniso_U_33
_atom_site_aniso_U_23
_atom_site_aniso_U_13
_atom_site_aniso_U_12
Cu1 0.0286(3) 0.0411(3) 0.0512(3) -0.0023(2) -0.0026(2) 0.0022(2)
P2 0.0351(11) 0.0464(13) 0.0339(10) -0.0065(9) 0.0002(9) 0.0044(10)
P1 0.0433(13) 0.0587(15) 0.0283(10) 0.0006(10) 0.0015(10) 0.0049(12)
O10 0.040(3) 0.050(3) 0.036(3) -0.005(2) 0.004(3) -0.006(3)
O2 0.037(3) 0.066(4) 0.033(3) 0.006(3) -0.001(3) -0.002(3)
N2 0.023(3) 0.048(4) 0.044(4) -0.009(3) -0.002(3) 0.003(3)
N3 0.044(4) 0.047(5) 0.053(5) 0.002(4) -0.011(4) 0.002(4)
O3 0.043(3) 0.081(5) 0.036(3) -0.003(3) 0.004(3) 0.014(4)
O12 0.040(4) 0.080(5) 0.049(4) -0.016(3) -0.010(3) 0.002(4)
O4 0.044(4) 0.074(5) 0.043(3) 0.001(3) -0.009(3) 0.002(4)
O11 0.045(4) 0.063(4) 0.044(3) -0.011(3) 0.003(3) 0.008(3)
N8 0.041(4) 0.072(5) 0.039(4) 0.000(4) 0.006(3) -0.002(4)
O1 0.074(5) 0.067(4) 0.055(4) 0.012(3) 0.029(4) 0.014(4)
N6 0.052(5) 0.069(5) 0.044(4) -0.005(4) -0.002(4) 0.000(4)
C35 0.058(6) 0.069(6) 0.033(4) -0.018(4) 0.008(4) 0.019(5)
N4 0.042(4) 0.055(5) 0.055(4) 0.003(4) -0.011(4) 0.004(4)
C31 0.028(4) 0.048(5) 0.032(4) 0.000(4) 0.004(3) 0.006(4)
O9 0.067(4) 0.046(4) 0.066(4) 0.012(3) 0.037(4) 0.011(3)
C19 0.050(5) 0.039(4) 0.028(4) 0.008(3) 0.002(4) -0.009(4)
N1 0.026(3) 0.038(4) 0.056(4) -0.001(3) 0.000(3) -0.003(3)
O8 0.043(4) 0.105(6) 0.069(5) -0.014(4) -0.011(4) 0.019(4)
C21 0.039(4) 0.051(5) 0.042(4) 0.001(4) 0.007(4) 0.012(4)
O16 0.047(4) 0.082(5) 0.064(4) 0.001(4) -0.005(4) 0.006(4)
C25 0.050(5) 0.048(5) 0.045(5) 0.007(4) 0.020(4) 0.005(4)
C33 0.044(5) 0.048(5) 0.040(4) 0.007(4) 0.001(4) 0.012(4)
C20 0.048(5) 0.053(5) 0.028(4) -0.005(3) 0.001(4) 0.016(4)
C32 0.056(6) 0.045(5) 0.037(4) 0.002(4) 0.007(4) 0.011(4)
C13 0.047(5) 0.055(6) 0.046(5) 0.012(4) 0.004(4) 0.013(5)
C34 0.053(5) 0.036(4) 0.028(4) 0.001(3) 0.004(3) 0.001(4)
C22 0.027(3) 0.053(5) 0.040(4) -0.001(4) -0.003(3) -0.003(4)
C6 0.032(3) 0.059(5) 0.053(4) 0.004(3) 0.010(3) 0.006(4)
C36 0.046(5) 0.079(7) 0.044(5) -0.004(5) 0.013(4) 0.015(5)
O15 0.049(4) 0.142(8) 0.052(4) -0.035(5) 0.000(3) 0.010(4)
O7 0.092(6) 0.101(6) 0.051(4) -0.032(4) -0.013(4) 0.019(5)
C14 0.060(6) 0.049(6) 0.064(6) -0.004(5) 0.012(5) -0.002(5)
C30 0.047(5) 0.053(6) 0.053(5) -0.008(4) 0.016(4) -0.008(5)
C28 0.035(4) 0.049(5) 0.062(6) 0.000(4) 0.007(4) 0.012(4)
C24 0.029(4) 0.054(5) 0.040(4) -0.002(4) 0.006(4) 0.011(4)
O6 0.162(10) 0.058(6) 0.169(11) -0.016(6) 0.090(9) 0.005(7)
C16 0.073(7) 0.062(7) 0.058(6) -0.001(5) 0.016(5) 0.007(6)
C3 0.025(3) 0.054(4) 0.042(3) 0.008(3) 0.010(3) 0.001(3)
C2 0.048(4) 0.050(4) 0.027(3) -0.008(3) 0.010(3) -0.006(4)
C18 0.060(6) 0.065(7) 0.082(7) 0.011(5) 0.035(5) 0.004(5)
C11 0.145(12) 0.039(5) 0.150(12) -0.017(6) -0.044(10) 0.015(7)
N5 0.100(8) 0.055(5) 0.071(5) -0.003(4) 0.022(5) 0.011(5)
C8 0.044(5) 0.060(7) 0.160(11) 0.046(7) -0.039(6) -0.032(5)
C10 0.215(17) 0.045(6) 0.170(14) -0.002(7) -0.095(13) 0.019(9)
C1 0.046(5) 0.059(5) 0.036(3) 0.000(4) 0.000(3) 0.014(4)
C23 0.047(5) 0.049(4) 0.041(4) -0.008(4) 0.009(4) -0.001(4)
C12 0.199(18) 0.067(9) 0.35(3) -0.013(12) -0.204(18) 0.009(10)
O5 0.086(7) 0.144(10) 0.151(9) -0.057(8) 0.031(6) 0.001(7)
C26 0.052(5) 0.051(6) 0.107(8) 0.004(6) 0.029(5) -0.013(5)
N7 0.066(5) 0.064(6) 0.081(6) 0.003(5) 0.027(5) 0.014(5)
C7 0.050(5) 0.045(5) 0.235(14) 0.055(7) -0.082(7) -0.017(5)
C15 0.049(5) 0.058(6) 0.068(6) 0.001(5) 0.000(4) 0.001(5)
C29 0.045(5) 0.073(6) 0.050(5) -0.001(4) 0.025(4) 0.001(5)
C27 0.062(6) 0.047(6) 0.104(8) -0.008(5) 0.018(6) -0.005(5)
C9 0.118(11) 0.132(13) 0.28(2) 0.142(14) -0.111(12) -0.060(10)
O14 0.075(6) 0.122(8) 0.142(8) -0.049(7) 0.046(5) 0.020(6)
C17 0.095(8) 0.036(5) 0.095(8) -0.005(5) 0.026(7) -0.007(5)
O13 0.133(8) 0.064(6) 0.146(8) -0.043(6) 0.047(7) -0.005(6)
C5 0.046(4) 0.102(8) 0.069(5) 0.047(5) 0.004(4) -0.018(5)
C4 0.056(5) 0.090(8) 0.091(7) 0.052(6) -0.014(5) -0.041(5)

loop_
_atom_type_symbol
_atom_type_description
_atom_type_scat_dispersion_real
_atom_type_scat_dispersion_imag
_atom_type_scat_source
C C 0.0033 0.0016 'International Tables Vol C Tables 4.2.6.8 and 6.1.1.4'
H H 0.0000 0.0000 'International Tables Vol C Tables 4.2.6.8 and 6.1.1.4'
O O 0.0106 0.0060 'International Tables Vol C Tables 4.2.6.8 and 6.1.1.4'
Cu Cu 0.3201 1.2651 'International Tables Vol C Tables 4.2.6.8 and 6.1.1.4'
N N 0.0061 0.0033 'International Tables Vol C Tables 4.2.6.8 and 6.1.1.4'
P P 0.1023 0.0942 'International Tables Vol C Tables 4.2.6.8 and 6.1.1.4'

loop_
_geom_angle_atom_site_label_1
_geom_angle_atom_site_label_2
_geom_angle_atom_site_label_3
_geom_angle
N2 Cu1 N4 95.5(3)
N2 Cu1 N1 85.0(3)
N3 Cu1 N2 179.6(4)
N3 Cu1 N4 84.1(3)
N3 Cu1 N1 95.4(3)
N1 Cu1 N4 179.1(4)
O10 P2 O9 103.1(4)
O12 P2 O10 107.4(4)
O12 P2 O11 120.0(4)
O12 P2 O9 109.1(4)
O11 P2 O10 112.1(4)
O11 P2 O9 103.8(4)
O2 P1 O1 100.8(4)
O3 P1 O2 112.7(3)
O3 P1 O4 122.2(4)
O3 P1 O1 103.6(4)
O4 P1 O2 104.3(4)
O4 P1 O1 111.4(4)
C31 O10 P2 125.2(6)
C19 O2 P1 123.8(5)
Cu1 N2 H2A 110.3
Cu1 N2 H2B 110.3
H2A N2 H2B 108.6
C2 N2 Cu1 106.9(5)
C2 N2 H2A 110.3
C2 N2 H2B 110.3
Cu1 N3 H3A 109.4
Cu1 N3 H3B 109.4
H3A N3 H3B 108.0
C7 N3 Cu1 111.3(6)
C7 N3 H3A 109.4
C7 N3 H3B 109.4
O16 N8 C34 119.9(8)
O15 N8 O16 122.3(8)
O15 N8 C34 117.7(8)
C13 O1 P1 125.5(7)
O8 N6 C22 118.6(8)
O8 N6 O7 124.3(9)
O7 N6 C22 117.2(9)
C34 C35 H35 121.0
C34 C35 C36 117.9(8)
C36 C35 H35 121.1
Cu1 N4 H4A 109.7
Cu1 N4 H4B 109.7
H4A N4 H4B 108.2
C8 N4 Cu1 109.6(6)
C8 N4 H4A 109.7
C8 N4 H4B 109.7
O10 C31 C32 120.3(7)
O10 C31 C36 121.1(7)
C36 C31 C32 118.4(8)
C25 O9 P2 126.3(6)
C20 C19 O2 122.4(8)
C20 C19 C24 124.4(8)
C24 C19 O2 113.2(8)
Cu1 N1 H1A 110.1
Cu1 N1 H1B 110.1
H1A N1 H1B 108.4
C1 N1 Cu1 107.9(5)
C1 N1 H1A 110.1
C1 N1 H1B 110.1
C20 C21 H21 120.0
C22 C21 H21 120.0
C22 C21 C20 120.0(8)
C30 C25 O9 123.5(9)
C26 C25 O9 116.3(9)
C26 C25 C30 120.2(9)
C32 C33 H33 120.7
C32 C33 C34 118.6(8)
C34 C33 H33 120.7
C19 C20 C21 117.8(7)
C19 C20 H20 121.1
C21 C20 H20 121.1
C31 C32 H32 120.1
C33 C32 C31 119.8(8)
C33 C32 H32 120.1
O1 C13 C14 125.7(11)
C18 C13 O1 114.7(9)
C18 C13 C14 119.5(10)
C35 C34 N8 120.1(8)
C35 C34 C33 122.9(8)
C33 C34 N8 116.9(8)
C21 C22 N6 119.0(8)
C21 C22 C23 121.4(8)
C23 C22 N6 119.6(8)
H6A C6 H6B 108.4
C1 C6 H6A 110.0
C1 C6 H6B 110.0
C1 C6 C5 108.4(7)
C5 C6 H6A 110.0
C5 C6 H6B 110.0
C35 C36 H36 118.8
C31 C36 C35 122.3(8)
C31 C36 H36 118.8
C13 C14 H14 119.7
C13 C14 C15 120.6(11)
C15 C14 H14 119.7
C25 C30 H30 121.2
C29 C30 C25 117.6(10)
C29 C30 H30 121.2
C29 C28 N7 119.4(8)
C27 C28 N7 119.9(10)
C27 C28 C29 120.1(9)
C19 C24 H24 121.6
C23 C24 C19 116.8(8)
C23 C24 H24 121.6
C15 C16 N5 119.8(11)
C17 C16 N5 117.4(11)
C17 C16 C15 122.4(10)
H3C C3 H3D 108.0
C2 C3 H3C 109.4
C2 C3 H3D 109.4
C4 C3 H3C 109.4
C4 C3 H3D 109.4
C4 C3 C2 111.3(6)
N2 C2 C3 111.5(6)
N2 C2 H2 108.7
N2 C2 C1 108.0(6)
C3 C2 H2 108.7
C1 C2 C3 111.2(6)
C1 C2 H2 108.7
C13 C18 H18 119.5
C13 C18 C17 120.9(10)
C17 C18 H18 119.5
H11A C11 H11B 107.9
C10 C11 H11A 109.2
C10 C11 H11B 109.3
C12 C11 H11A 109.3
C12 C11 H11B 109.3
C12 C11 C10 111.8(11)
O6 N5 C16 118.9(12)
O6 N5 O5 125.2(12)
O5 N5 C16 115.9(12)
N4 C8 H8 105.8
N4 C8 C7 107.9(9)
C7 C8 H8 105.8
C9 C8 N4 119.2(11)
C9 C8 H8 105.8
C9 C8 C7 111.4(10)
C11 C10 H10A 107.7
C11 C10 H10B 107.7
H10A C10 H10B 107.1
C9 C10 C11 118.4(14)
C9 C10 H10A 107.7
C9 C10 H10B 107.7
N1 C1 C6 112.9(7)
N1 C1 C2 106.3(7)
N1 C1 H1 109.0
C6 C1 H1 109.0
C2 C1 C6 110.5(7)
C2 C1 H1 109.0
C22 C23 C24 119.3(8)
C22 C23 H23 120.4
C24 C23 H23 120.4
C11 C12 H12 117.3
C7 C12 C11 125.5(14)
C7 C12 H12 117.3
C25 C26 H26 118.8
C27 C26 C25 122.4(10)
C27 C26 H26 118.8
O14 N7 C28 121.0(11)
O14 N7 O13 120.6(10)
O13 N7 C28 118.4(10)
N3 C7 C8 106.0(8)
N3 C7 H7 100.5
C8 C7 H7 100.5
C12 C7 N3 128.8(11)
C12 C7 C8 115.2(11)
C12 C7 H7 100.5
C14 C15 H15 121.1
C16 C15 C14 117.7(10)
C16 C15 H15 121.1
C30 C29 C28 121.0(9)
C30 C29 H29 119.5
C28 C29 H29 119.5
C28 C27 H27 120.9
C26 C27 C28 118.3(11)
C26 C27 H27 120.9
C8 C9 H9A 107.3
C8 C9 H9B 107.4
C10 C9 C8 119.8(13)
C10 C9 H9A 107.3
C10 C9 H9B 107.4
H9A C9 H9B 106.9
C16 C17 C18 118.4(11)
C16 C17 H17 120.8
C18 C17 H17 120.8
C6 C5 H5A 109.8
C6 C5 H5B 109.8
C6 C5 C4 109.3(7)
H5A C5 H5B 108.3
C4 C5 H5A 109.8
C4 C5 H5B 109.8
C3 C4 C5 114.5(9)
C3 C4 H4C 108.6
C3 C4 H4D 108.6
C5 C4 H4C 108.6
C5 C4 H4D 108.6
H4C C4 H4D 107.6

loop_
_geom_bond_atom_site_label_1
_geom_bond_atom_site_label_2
_geom_bond_distance
Cu1 N2 2.000(7)
Cu1 N3 1.974(8)
Cu1 N4 2.037(8)
Cu1 N1 2.026(7)
P2 O10 1.593(6)
P2 O12 1.470(7)
P2 O11 1.473(7)
P2 O9 1.604(7)
P1 O2 1.622(6)
P1 O3 1.467(7)
P1 O4 1.473(7)
P1 O1 1.636(8)
O10 C31 1.359(10)
O2 C19 1.417(11)
N2 H2A 0.9000
N2 H2B 0.9000
N2 C2 1.442(10)
N3 H3A 0.9000
N3 H3B 0.9000
N3 C7 1.465(12)
N8 O16 1.242(10)
N8 C34 1.480(11)
N8 O15 1.233(10)
O1 C13 1.344(11)
N6 O8 1.190(10)
N6 C22 1.466(11)
N6 O7 1.223(11)
C35 H35 0.9300
C35 C34 1.342(12)
C35 C36 1.364(13)
N4 H4A 0.9000
N4 H4B 0.9000
N4 C8 1.455(13)
C31 C32 1.407(11)
C31 C36 1.361(12)
O9 C25 1.411(10)
C19 C20 1.349(12)
C19 C24 1.396(12)
N1 H1A 0.9000
N1 H1B 0.9000
N1 C1 1.469(11)
C21 H21 0.9300
C21 C20 1.390(12)
C21 C22 1.370(12)
C25 C30 1.382(13)
C25 C26 1.375(15)
C33 H33 0.9300
C33 C32 1.360(13)
C33 C34 1.382(12)
C20 H20 0.9300
C32 H32 0.9300
C13 C14 1.382(14)
C13 C18 1.332(16)
C22 C23 1.392(12)
C6 H6A 0.9700
C6 H6B 0.9700
C6 C1 1.538(11)
C6 C5 1.543(12)
C36 H36 0.9300
C14 H14 0.9300
C14 C15 1.416(14)
C30 H30 0.9300
C30 C29 1.360(13)
C28 N7 1.448(12)
C28 C29 1.392(14)
C28 C27 1.370(15)
C24 H24 0.9300
C24 C23 1.393(13)
O6 N5 1.157(15)
C16 N5 1.487(14)
C16 C15 1.361(16)
C16 C17 1.344(17)
C3 H3C 0.9700
C3 H3D 0.9700
C3 C2 1.544(10)
C3 C4 1.451(14)
C2 H2 0.9800
C2 C1 1.526(11)
C18 H18 0.9300
C18 C17 1.427(15)
C11 H11A 0.9700
C11 H11B 0.9700
C11 C10 1.436(19)
C11 C12 1.430(18)
N5 O5 1.217(14)
C8 H8 0.9800
C8 C7 1.564(14)
C8 C9 1.444(18)
C10 H10A 0.9700
C10 H10B 0.9700
C10 C9 1.33(2)
C1 H1 0.9800
C23 H23 0.9300
C12 H12 0.9300
C12 C7 1.27(2)
C26 H26 0.9300
C26 C27 1.331(15)
N7 O14 1.177(13)
N7 O13 1.244(13)
C7 H7 0.9800
C15 H15 0.9300
C29 H29 0.9300
C27 H27 0.9300
C9 H9A 0.9700
C9 H9B 0.9700
C17 H17 0.9300
C5 H5A 0.9700
C5 H5B 0.9700
C5 C4 1.570(13)
C4 H4C 0.9700
C4 H4D 0.9700

loop_
_geom_torsion_atom_site_label_1
_geom_torsion_atom_site_label_2
_geom_torsion_atom_site_label_3
_geom_torsion_atom_site_label_4
_geom_torsion
Cu1 N2 C2 C3 167.7(4)
Cu1 N2 C2 C1 45.2(6)
Cu1 N3 C7 C8 -40.2(12)
Cu1 N3 C7 C12 177(2)
Cu1 N4 C8 C7 -36.2(12)
Cu1 N4 C8 C9 -164.4(12)
Cu1 N1 C1 C6 159.3(5)
Cu1 N1 C1 C2 38.0(6)
P2 O10 C31 C32 -63.4(11)
P2 O10 C31 C36 121.4(9)
P2 O9 C25 C30 -33.9(14)
P2 O9 C25 C26 144.8(8)
P1 O2 C19 C20 54.2(11)
P1 O2 C19 C24 -126.7(7)
P1 O1 C13 C14 36.4(14)
P1 O1 C13 C18 -148.1(8)
O10 P2 O9 C25 -43.0(9)
O10 C31 C32 C33 -172.3(9)
O10 C31 C36 C35 170.6(10)
O2 P1 O1 C13 40.9(9)
O2 C19 C20 C21 174.8(8)
O2 C19 C24 C23 -173.7(8)
N2 Cu1 N3 C7 0(59)
N2 Cu1 N4 C8 -168.3(8)
N2 Cu1 N1 C1 -11.6(5)
N2 C2 C1 N1 -56.1(7)
N2 C2 C1 C6 -178.9(6)
N3 Cu1 N2 C2 178(100)
N3 Cu1 N4 C8 11.8(8)
N3 Cu1 N1 C1 168.3(5)
O3 P1 O2 C19 -34.3(9)
O3 P1 O1 C13 157.6(8)
O12 P2 O10 C31 176.6(7)
O12 P2 O9 C25 70.9(9)
O4 P1 O2 C19 -168.8(7)
O4 P1 O1 C13 -69.3(9)
O11 P2 O10 C31 42.7(8)
O11 P2 O9 C25 -160.0(8)
O1 P1 O2 C19 75.6(8)
O1 C13 C14 C15 177.9(9)
O1 C13 C18 C17 -178.9(10)
N6 C22 C23 C24 175.5(9)
N4 Cu1 N2 C2 160.3(5)
N4 Cu1 N3 C7 17.2(8)
N4 Cu1 N1 C1 -140(26)
N4 C8 C7 N3 49.8(14)
N4 C8 C7 C12 -161.4(17)
N4 C8 C9 C10 160.5(17)
O9 P2 O10 C31 -68.3(8)
O9 C25 C30 C29 177.8(9)
O9 C25 C26 C27 -178.2(11)
C19 C24 C23 C22 -1.8(13)
N1 Cu1 N2 C2 -19.0(5)
N1 Cu1 N3 C7 -163.5(8)
N1 Cu1 N4 C8 -40(27)
O8 N6 C22 C21 -2.2(15)
O8 N6 C22 C23 179.5(9)
C21 C22 C23 C24 -2.7(14)
O16 N8 C34 C35 -179.2(10)
O16 N8 C34 C33 4.6(13)
C25 C30 C29 C28 4.6(15)
C25 C26 C27 C28 -4(2)
C20 C19 C24 C23 5.4(13)
C20 C21 C22 N6 -174.2(9)
C20 C21 C22 C23 4.0(15)
C32 C31 C36 C35 -4.7(15)
C32 C33 C34 N8 175.4(8)
C32 C33 C34 C35 -0.6(15)
C13 C14 C15 C16 2.5(16)
C13 C18 C17 C16 -1.6(19)
C34 C35 C36 C31 3.6(17)
C34 C33 C32 C31 -0.6(14)
C22 C21 C20 C19 -0.7(14)
C6 C5 C4 C3 -55.2(12)
C36 C35 C34 N8 -176.8(9)
C36 C35 C34 C33 -0.8(15)
C36 C31 C32 C33 3.1(13)
O15 N8 C34 C35 0.9(14)
O15 N8 C34 C33 -175.3(9)
O7 N6 C22 C21 178.5(9)
O7 N6 C22 C23 0.2(14)
C14 C13 C18 C17 -3.2(17)
C30 C25 C26 C27 0.5(18)
C24 C19 C20 C21 -4.2(13)
C3 C2 C1 N1 -178.7(5)
C3 C2 C1 C6 58.5(7)
C2 C3 C4 C5 52.4(10)
C18 C13 C14 C15 2.7(16)
C11 C10 C9 C8 -39(3)
C11 C12 C7 N3 171.9(17)
C11 C12 C7 C8 32(3)
N5 C16 C15 C14 179.8(9)
N5 C16 C17 C18 179.9(10)
C10 C11 C12 C7 -34(3)
C1 C6 C5 C4 57.0(11)
C12 C11 C10 C9 35(3)
C26 C25 C30 C29 -0.8(15)
N7 C28 C29 C30 -179.4(9)
N7 C28 C27 C26 178.8(10)
C7 C8 C9 C10 34(3)
C15 C16 N5 O6 -171.0(12)
C15 C16 N5 O5 6.0(18)
C15 C16 C17 C18 7(2)
C29 C28 N7 O14 -12.8(17)
C29 C28 N7 O13 167.4(11)
C29 C28 C27 C26 7.7(19)
C27 C28 N7 O14 176.0(13)
C27 C28 N7 O13 -3.8(17)
C27 C28 C29 C30 -8.2(16)
C9 C8 C7 N3 -177.6(13)
C9 C8 C7 C12 -29(2)
C17 C16 N5 O6 16.0(19)
C17 C16 N5 O5 -167.0(13)
C17 C16 C15 C14 -7.5(18)
C5 C6 C1 N1 -179.7(7)
C5 C6 C1 C2 -60.9(8)
C4 C3 C2 N2 -174.2(7)
C4 C3 C2 C1 -53.6(9)
